data_4302036
loop_
_publ_author_name
'Zhien Lin'
'Hari Pada Nayek'
'Stefanie Dehnen'

_publ_contact_author
;
Dehnen, Stefanie

Fachbereich Chemie der Philipps-Universitaet
Hans-Meerwein-Str.
D-35043 Marburg, Germany
;
_publ_contact_author_email dehnen@chemie.uni-marburg.de
_publ_contact_author_fax +6421-2825653
_publ_contact_author_phone +6421-2825751
_publ_section_title
;
Transformation of a Layered Zinc Phosphite to a Three-Dimensional
Open-Framework Structure with Intersecting 16- and 12-Ring Channels
;
_journal_name_full 'Inorganic Chemistry'
_journal_page_first 3517
_journal_page_last 3519
_journal_paper_doi 10.1021/ic900306t
_journal_volume 48
_journal_year 2009
_chemical_formula_sum 'C13 H32 N2 O12 P4 Zn3'
_chemical_formula_weight 728.40
_chemical_name_systematic
; 
 ? 
;
_space_group_IT_number 62
_symmetry_cell_setting orthorhombic
_symmetry_space_group_name_Hall '-P 2ac 2n'
_symmetry_space_group_name_H-M 'P n m a'
_atom_sites_solution_hydrogens geom
_atom_sites_solution_primary direct
_atom_sites_solution_secondary difmap
_audit_creation_method SHELXL-97
_cell_angle_alpha 90.00
_cell_angle_beta 90.00
_cell_angle_gamma 90.00
_cell_formula_units_Z 4
_cell_length_a 8.943(3)
_cell_length_b 15.093(3)
_cell_length_c 18.521(4)
_cell_measurement_temperature 100(2)
_cell_volume 2499.9(11)
_computing_cell_refinement 'XAREA 1.38 (Stoe 2006)'
_computing_data_collection 'XAREA 1.38 (Stoe 2006)'
_computing_data_reduction 'XAREA 1.38 (Stoe 2006)'
_computing_molecular_graphics 'Bruker SHELXTL'
_computing_structure_refinement 'SHELXL-97 (Sheldrick, 1997)'
_computing_structure_solution 'SHELXS-97 (Sheldrick, 1990)'
_diffrn_ambient_temperature 100(2)
_diffrn_measured_fraction_theta_full 0.998
_diffrn_measured_fraction_theta_max 0.998
_diffrn_measurement_device_type IPDS-I(Stoe)
_diffrn_measurement_method 'omega scan'
_diffrn_radiation_monochromator graphite
_diffrn_radiation_source 'fine-focus sealed tube'
_diffrn_radiation_type MoK\a
_diffrn_radiation_wavelength 0.71073
_diffrn_reflns_av_R_equivalents 0.0738
_diffrn_reflns_av_sigmaI/netI 0.0312
_diffrn_reflns_limit_h_max 11
_diffrn_reflns_limit_h_min -11
_diffrn_reflns_limit_k_max 19
_diffrn_reflns_limit_k_min -19
_diffrn_reflns_limit_l_max 23
_diffrn_reflns_limit_l_min -23
_diffrn_reflns_number 37019
_diffrn_reflns_theta_full 26.75
_diffrn_reflns_theta_max 26.75
_diffrn_reflns_theta_min 1.74
_exptl_absorpt_coefficient_mu 3.171
_exptl_crystal_colour colorless
_exptl_crystal_density_diffrn 1.935
_exptl_crystal_density_method 'not measured'
_exptl_crystal_description prism
_exptl_crystal_F_000 1480
_exptl_crystal_size_max 0.24
_exptl_crystal_size_mid 0.16
_exptl_crystal_size_min 0.12
_refine_diff_density_max 0.617
_refine_diff_density_min -0.587
_refine_diff_density_rms 0.080
_refine_ls_extinction_method none
_refine_ls_goodness_of_fit_ref 0.960
_refine_ls_hydrogen_treatment mixed
_refine_ls_matrix_type full
_refine_ls_number_parameters 166
_refine_ls_number_reflns 2757
_refine_ls_number_restraints 0
_refine_ls_restrained_S_all 0.960
_refine_ls_R_factor_all 0.0358
_refine_ls_R_factor_gt 0.0262
_refine_ls_shift/su_max 0.000
_refine_ls_shift/su_mean 0.000
_refine_ls_structure_factor_coef Fsqd
_refine_ls_weighting_details 'calc w=1/[\s^2^(Fo^2^)+(0.0408P)^2^+0.0000P] where P=(Fo^2^+2Fc^2^)/3'
_refine_ls_weighting_scheme calc
_refine_ls_wR_factor_gt 0.0624
_refine_ls_wR_factor_ref 0.0644
_reflns_number_gt 2263
_reflns_number_total 2757
_reflns_threshold_expression >2sigma(I)
_cod_data_source_file ic900306t_si_002_2.cif
_cod_data_source_block 1
_cod_depositor_comments
;
The following automatic conversions were performed:
'_symmetry_cell_setting' value 'Orthorhombic' changed to 'orthorhombic'
according to '/home/saulius/struct/CIF-dictionaries/cif_core.dic'
dictionary named 'cif_core.dic' version 2.4.1 from 2010-06-29.

Automatic conversion script
Id: cif_fix_enum 1527 2010-12-29 10:47:43Z saulius 
;
_cod_original_cell_volume 2499.8(11)
_cod_database_code 4302036

loop_
_symmetry_equiv_pos_as_xyz
'x, y, z'
'-x+1/2, -y, z+1/2'
'-x, y+1/2, -z'
'x+1/2, -y+1/2, -z+1/2'
'-x, -y, -z'
'x-1/2, y, -z-1/2'
'x, -y-1/2, z'
'-x-1/2, y-1/2, z-1/2'

loop_
_atom_site_label
_atom_site_type_symbol
_atom_site_fract_x
_atom_site_fract_y
_atom_site_fract_z
_atom_site_U_iso_or_equiv
_atom_site_adp_type
_atom_site_occupancy
_atom_site_symmetry_multiplicity
_atom_site_calc_flag
_atom_site_refinement_flags
_atom_site_disorder_assembly
_atom_site_disorder_group
Zn1 Zn 0.39730(3) 0.104817(18) 0.568988(15) 0.01943(9) Uani 1 1 d . . .
Zn2 Zn -0.20562(4) 0.2500 0.49847(2) 0.01873(10) Uani 1 2 d S . .
P1 P 0.59207(7) 0.10292(4) 0.42318(3) 0.01890(14) Uani 1 1 d . . .
H1 H 0.5681(8) 0.1565(18) 0.3667(19) 0.080 Uiso 1 1 calc R . .
P2 P 0.16716(9) 0.2500 0.52933(5) 0.01858(18) Uani 1 2 d S . .
H2 H 0.254(4) 0.2500 0.471(3) 0.080 Uiso 1 2 calc SR . .
P3 P 0.61532(9) 0.2500 0.64681(5) 0.01792(18) Uani 1 2 d S . .
H3 H 0.6526(16) 0.2500 0.719(3) 0.080 Uiso 1 2 calc SR . .
O1 O 0.72856(19) 0.13942(12) 0.46155(10) 0.0247(4) Uani 1 1 d . . .
O2 O 0.6251(2) 0.01239(11) 0.39175(10) 0.0249(4) Uani 1 1 d . . .
O3 O 0.45097(19) 0.10648(12) 0.46816(10) 0.0257(4) Uani 1 1 d . . .
O4 O 0.20258(19) 0.16569(11) 0.57150(10) 0.0225(4) Uani 1 1 d . . .
O5 O 0.0086(3) 0.2500 0.50355(15) 0.0269(6) Uani 1 2 d S . .
O6 O 0.7657(3) 0.2500 0.60633(13) 0.0200(5) Uani 1 2 d S . .
O7 O 0.5310(2) 0.16517(12) 0.63520(10) 0.0252(4) Uani 1 1 d . . .
N1 N -0.0677(2) 0.09238(14) 0.62537(11) 0.0217(4) Uani 1 1 d . . .
H1C H 0.0193 0.0961 0.6011 0.026 Uiso 1 1 calc R . .
H1D H -0.1197 0.1424 0.6169 0.026 Uiso 1 1 calc R . .
C3 C -0.0381(3) -0.08078(16) 0.69531(14) 0.0207(5) Uani 1 1 d . . .
H3A H -0.1328 -0.0836 0.7219 0.025 Uiso 1 1 calc R . .
C1 C -0.0358(3) 0.08578(17) 0.70411(14) 0.0241(5) Uani 1 1 d . . .
H1A H -0.1290 0.0869 0.7309 0.029 Uiso 1 1 calc R . .
H1B H 0.0237 0.1362 0.7192 0.029 Uiso 1 1 calc R . .
C2 C 0.0478(3) 0.00102(16) 0.72072(14) 0.0223(5) Uani 1 1 d . . .
H2A H 0.0644 -0.0030 0.7724 0.027 Uiso 1 1 calc R . .
H2B H 0.1446 0.0025 0.6972 0.027 Uiso 1 1 calc R . .
C5 C -0.1546(3) 0.01491(17) 0.59754(15) 0.0238(5) Uani 1 1 d . . .
H5A H -0.1671 0.0203 0.5457 0.029 Uiso 1 1 calc R . .
H5B H -0.2531 0.0142 0.6195 0.029 Uiso 1 1 calc R . .
C4 C -0.0734(3) -0.07112(17) 0.61489(14) 0.0236(5) Uani 1 1 d . . .
H4A H 0.0192 -0.0733 0.5877 0.028 Uiso 1 1 calc R . .
H4B H -0.1349 -0.1207 0.5997 0.028 Uiso 1 1 calc R . .
C6 C 0.0498(3) -0.16561(16) 0.71060(14) 0.0205(5) Uani 1 1 d . . .
H6A H 0.1379 -0.1666 0.6801 0.025 Uiso 1 1 calc R . .
H6B H 0.0833 -0.1647 0.7604 0.025 Uiso 1 1 calc R . .
C7 C -0.0396(4) -0.2500 0.6978(2) 0.0231(7) Uani 1 2 d S . .
H7A H -0.0761 -0.2500 0.6485 0.028 Uiso 1 2 calc SR . .
H7B H -0.1259 -0.2500 0.7296 0.028 Uiso 1 2 calc SR . .

loop_
_atom_site_aniso_label
_atom_site_aniso_U_11
_atom_site_aniso_U_22
_atom_site_aniso_U_33
_atom_site_aniso_U_23
_atom_site_aniso_U_13
_atom_site_aniso_U_12
Zn1 0.01449(13) 0.01725(15) 0.02656(16) -0.00097(11) 0.00064(11) -0.00012(10)
Zn2 0.01361(17) 0.0190(2) 0.0235(2) 0.000 -0.00072(16) 0.000
P1 0.0169(3) 0.0175(3) 0.0223(3) -0.0001(2) -0.0002(2) -0.0004(2)
P2 0.0126(4) 0.0183(4) 0.0248(5) 0.000 0.0007(3) 0.000
P3 0.0150(4) 0.0169(4) 0.0218(4) 0.000 -0.0007(3) 0.000
O1 0.0202(9) 0.0226(9) 0.0313(10) -0.0028(8) -0.0016(8) -0.0019(7)
O2 0.0277(9) 0.0188(9) 0.0284(10) -0.0023(7) 0.0047(8) -0.0013(7)
O3 0.0183(8) 0.0305(10) 0.0283(10) 0.0005(8) 0.0003(7) 0.0008(7)
O4 0.0172(8) 0.0184(9) 0.0318(9) 0.0029(7) 0.0034(7) 0.0017(7)
O5 0.0164(12) 0.0319(15) 0.0324(14) 0.000 -0.0039(11) 0.000
O6 0.0167(11) 0.0195(12) 0.0238(13) 0.000 0.0004(10) 0.000
O7 0.0249(9) 0.0227(9) 0.0281(9) -0.0002(8) -0.0001(8) -0.0070(8)
N1 0.0187(10) 0.0176(10) 0.0286(11) 0.0025(9) 0.0023(8) 0.0013(8)
C3 0.0161(11) 0.0201(13) 0.0259(13) -0.0003(10) 0.0015(10) -0.0007(9)
C1 0.0253(12) 0.0211(13) 0.0259(13) -0.0021(10) 0.0004(10) 0.0001(10)
C2 0.0217(11) 0.0195(13) 0.0258(13) -0.0011(10) -0.0018(10) -0.0001(10)
C5 0.0213(11) 0.0213(13) 0.0289(13) -0.0009(11) -0.0035(10) -0.0008(10)
C4 0.0261(12) 0.0189(12) 0.0257(13) -0.0018(10) -0.0027(10) 0.0012(10)
C6 0.0188(11) 0.0191(12) 0.0236(12) 0.0003(10) -0.0002(10) 0.0005(10)
C7 0.0224(17) 0.0167(17) 0.0301(19) 0.000 -0.0014(15) 0.000

loop_
_atom_type_symbol
_atom_type_description
_atom_type_scat_dispersion_real
_atom_type_scat_dispersion_imag
_atom_type_scat_source
C C 0.0033 0.0016 'International Tables Vol C Tables 4.2.6.8 and 6.1.1.4'
H H 0.0000 0.0000 'International Tables Vol C Tables 4.2.6.8 and 6.1.1.4'
N N 0.0061 0.0033 'International Tables Vol C Tables 4.2.6.8 and 6.1.1.4'
O O 0.0106 0.0060 'International Tables Vol C Tables 4.2.6.8 and 6.1.1.4'
P P 0.1023 0.0942 'International Tables Vol C Tables 4.2.6.8 and 6.1.1.4'
Zn Zn 0.2839 1.4301 'International Tables Vol C Tables 4.2.6.8 and 6.1.1.4'

loop_
_geom_angle_atom_site_label_1
_geom_angle_atom_site_label_2
_geom_angle_atom_site_label_3
_geom_angle
_geom_angle_site_symmetry_1
_geom_angle_site_symmetry_3
_geom_angle_publ_flag
O2 Zn1 O3 113.83(8) 5_656 . ?
O2 Zn1 O7 104.89(8) 5_656 . ?
O3 Zn1 O7 116.93(8) . . ?
O2 Zn1 O4 109.17(7) 5_656 . ?
O3 Zn1 O4 103.70(8) . . ?
O7 Zn1 O4 108.11(8) . . ?
O1 Zn2 O1 123.21(11) 1_455 7_465 ?
O1 Zn2 O5 109.12(6) 1_455 . ?
O1 Zn2 O5 109.12(6) 7_465 . ?
O1 Zn2 O6 108.55(6) 1_455 1_455 ?
O1 Zn2 O6 108.55(6) 7_465 1_455 ?
O5 Zn2 O6 94.49(11) . 1_455 ?
O3 P1 O2 113.97(10) . . ?
O3 P1 O1 113.62(11) . . ?
O2 P1 O1 110.56(10) . . ?
O3 P1 H1 106.0 . . ?
O2 P1 H1 106.0 . . ?
O1 P1 H1 106.0 . . ?
O5 P2 O4 111.10(9) . . ?
O5 P2 O4 111.10(9) . 7_565 ?
O4 P2 O4 112.97(15) . 7_565 ?
O5 P2 H2 107.1 . . ?
O4 P2 H2 107.1 . . ?
O4 P2 H2 107.1 7_565 . ?
O7 P3 O7 117.01(15) . 7_565 ?
O7 P3 O6 111.67(9) . . ?
O7 P3 O6 111.67(9) 7_565 . ?
O7 P3 H3 105.1 . . ?
O7 P3 H3 105.1 7_565 . ?
O6 P3 H3 105.1 . . ?
P1 O1 Zn2 137.59(12) . 1_655 ?
P1 O2 Zn1 131.64(12) . 5_656 ?
P1 O3 Zn1 137.76(11) . . ?
P2 O4 Zn1 124.09(11) . . ?
P2 O5 Zn2 164.20(19) . . ?
P3 O6 Zn2 126.44(14) . 1_655 ?
P3 O7 Zn1 143.18(12) . . ?
C1 N1 C5 112.6(2) . . ?
C1 N1 H1C 109.1 . . ?
C5 N1 H1C 109.1 . . ?
C1 N1 H1D 109.1 . . ?
C5 N1 H1D 109.1 . . ?
H1C N1 H1D 107.8 . . ?
C2 C3 C6 111.2(2) . . ?
C2 C3 C4 109.1(2) . . ?
C6 C3 C4 111.5(2) . . ?
C2 C3 H3A 108.3 . . ?
C6 C3 H3A 108.3 . . ?
C4 C3 H3A 108.3 . . ?
N1 C1 C2 110.5(2) . . ?
N1 C1 H1A 109.5 . . ?
C2 C1 H1A 109.5 . . ?
N1 C1 H1B 109.5 . . ?
C2 C1 H1B 109.5 . . ?
H1A C1 H1B 108.1 . . ?
C1 C2 C3 111.9(2) . . ?
C1 C2 H2A 109.2 . . ?
C3 C2 H2A 109.2 . . ?
C1 C2 H2B 109.2 . . ?
C3 C2 H2B 109.2 . . ?
H2A C2 H2B 107.9 . . ?
N1 C5 C4 110.3(2) . . ?
N1 C5 H5A 109.6 . . ?
C4 C5 H5A 109.6 . . ?
N1 C5 H5B 109.6 . . ?
C4 C5 H5B 109.6 . . ?
H5A C5 H5B 108.1 . . ?
C5 C4 C3 112.7(2) . . ?
C5 C4 H4A 109.1 . . ?
C3 C4 H4A 109.1 . . ?
C5 C4 H4B 109.1 . . ?
C3 C4 H4B 109.1 . . ?
H4A C4 H4B 107.8 . . ?
C7 C6 C3 113.7(2) . . ?
C7 C6 H6A 108.8 . . ?
C3 C6 H6A 108.8 . . ?
C7 C6 H6B 108.8 . . ?
C3 C6 H6B 108.8 . . ?
H6A C6 H6B 107.7 . . ?
C6 C7 C6 113.6(3) . 7 ?
C6 C7 H7A 108.9 . . ?
C6 C7 H7A 108.9 7 . ?
C6 C7 H7B 108.9 . . ?
C6 C7 H7B 108.9 7 . ?
H7A C7 H7B 107.7 . . ?

loop_
_geom_bond_atom_site_label_1
_geom_bond_atom_site_label_2
_geom_bond_distance
_geom_bond_site_symmetry_2
_geom_bond_publ_flag
Zn1 O2 1.9231(18) 5_656 ?
Zn1 O3 1.9283(19) . ?
Zn1 O7 1.9397(18) . ?
Zn1 O4 1.9694(18) . ?
Zn2 O1 1.8972(18) 1_455 ?
Zn2 O1 1.8972(18) 7_465 ?
Zn2 O5 1.918(2) . ?
Zn2 O6 2.014(2) 1_455 ?
P1 O3 1.5129(18) . ?
P1 O2 1.5142(18) . ?
P1 O1 1.5160(18) . ?
P1 H1 1.3391 . ?
P2 O5 1.497(2) . ?
P2 O4 1.5263(18) . ?
P2 O4 1.5263(18) 7_565 ?
P2 H2 1.3250 . ?
P3 O7 1.5016(18) . ?
P3 O7 1.5016(18) 7_565 ?
P3 O6 1.540(2) . ?
P3 H3 1.3746 . ?
O1 Zn2 1.8972(18) 1_655 ?
O2 Zn1 1.9231(18) 5_656 ?
O6 Zn2 2.014(2) 1_655 ?
N1 C1 1.489(3) . ?
N1 C5 1.496(3) . ?
N1 H1C 0.9000 . ?
N1 H1D 0.9000 . ?
C3 C2 1.528(3) . ?
C3 C6 1.529(3) . ?
C3 C4 1.530(4) . ?
C3 H3A 0.9800 . ?
C1 C2 1.513(3) . ?
C1 H1A 0.9700 . ?
C1 H1B 0.9700 . ?
C2 H2A 0.9700 . ?
C2 H2B 0.9700 . ?
C5 C4 1.522(4) . ?
C5 H5A 0.9700 . ?
C5 H5B 0.9700 . ?
C4 H4A 0.9700 . ?
C4 H4B 0.9700 . ?
C6 C7 1.522(3) . ?
C6 H6A 0.9700 . ?
C6 H6B 0.9700 . ?
C7 C6 1.522(3) 7 ?
C7 H7A 0.9700 . ?
C7 H7B 0.9700 . ?

loop_
_geom_hbond_atom_site_label_D
_geom_hbond_atom_site_label_H
_geom_hbond_atom_site_label_A
_geom_hbond_distance_DH
_geom_hbond_distance_HA
_geom_hbond_distance_DA
_geom_hbond_angle_DHA
_geom_hbond_site_symmetry_A
N1 H1C O4 0.90 2.02 2.839(3) 150.3 .
N1 H1D O6 0.90 1.93 2.829(2) 175.7 1_455
